data_7020640
loop_
_publ_author_name
'Knight, Fergus R.'
'Randall, Rebecca A. M.'
'Wakefield, Lucy'
'Slawin, Alexandra M. Z.'
'Woollins, J. Derek'

_publ_section_title
;
 Silver(I) coordination complexes and extended networks assembled from S,
 Se, Te substituted acenaphthenes.
;
_journal_issue 1
_journal_name_full 'Dalton transactions (Cambridge, England : 2003)'
_journal_page_first 143
_journal_page_last 154
_journal_paper_doi 10.1039/c2dt31390a
_journal_volume 42
_journal_year 2013
_chemical_formula_moiety 'C36 H26 Ag B Br2 F4 S2'
_chemical_formula_sum 'C36 H26 Ag B Br2 F4 S2'
_chemical_formula_weight 877.20
_space_group_IT_number 2
_symmetry_cell_setting triclinic
_symmetry_Int_Tables_number 2
_symmetry_space_group_name_Hall '-P 1'
_symmetry_space_group_name_H-M 'P -1'
_atom_sites_solution_hydrogens geom
_atom_sites_solution_primary direct
_atom_sites_solution_secondary difmap
_cell_angle_alpha 66.60(3)
_cell_angle_beta 89.11(3)
_cell_angle_gamma 62.92(2)
_cell_formula_units_Z 2
_cell_length_a 11.558(4)
_cell_length_b 11.6772(14)
_cell_length_c 14.555(5)
_cell_measurement_reflns_used 6227
_cell_measurement_temperature 125
_cell_measurement_theta_max 29.13
_cell_measurement_theta_min 1.56
_cell_volume 1572.0(10)
_computing_cell_refinement 'CrystalClear-SM Expert 2.0 r6'
_computing_data_collection 'CrystalClear-SM Expert 2.0 r6 (Rigaku, 2010)'
_computing_data_reduction 'CrystalClear-SM Expert 2.0 r6'
_computing_molecular_graphics 'CrystalStructure 4.0'
_computing_publication_material 'CrystalStructure 4.0 (Rigaku, 2010)'
_computing_structure_refinement 'SHELXL97 (Sheldrick, 2008)'
_computing_structure_solution 'SHELXS97 (Sheldrick, 2008)'
_diffrn_ambient_temperature 125
_diffrn_detector_area_resol_mean 28.944
_diffrn_measured_fraction_theta_full 0.992
_diffrn_measured_fraction_theta_max 0.825
_diffrn_measurement_device_type 'Rigaku Saturn724'
_diffrn_measurement_method \w
_diffrn_radiation_type 'Mo K\a'
_diffrn_radiation_wavelength 0.71075
_diffrn_reflns_av_R_equivalents 0.0577
_diffrn_reflns_limit_h_max 15
_diffrn_reflns_limit_h_min -15
_diffrn_reflns_limit_k_max 14
_diffrn_reflns_limit_k_min -15
_diffrn_reflns_limit_l_max 18
_diffrn_reflns_limit_l_min -17
_diffrn_reflns_number 13723
_diffrn_reflns_theta_full 25.00
_diffrn_reflns_theta_max 28.92
_diffrn_standards_number 0
_exptl_absorpt_coefficient_mu 3.373
_exptl_absorpt_correction_T_max 0.935
_exptl_absorpt_correction_T_min 0.621
_exptl_absorpt_correction_type multi-scan
_exptl_absorpt_process_details 'REQAB (Rigaku, 1998)'
_exptl_crystal_colour colorless
_exptl_crystal_density_diffrn 1.853
_exptl_crystal_density_method 'not measured'
_exptl_crystal_description chip
_exptl_crystal_F_000 864.00
_exptl_crystal_size_max 0.180
_exptl_crystal_size_mid 0.090
_exptl_crystal_size_min 0.020
_refine_diff_density_max 1.980
_refine_diff_density_min -2.000
_refine_ls_extinction_method none
_refine_ls_goodness_of_fit_ref 1.105
_refine_ls_hydrogen_treatment constr
_refine_ls_number_parameters 415
_refine_ls_number_reflns 6854
_refine_ls_number_restraints 0
_refine_ls_R_factor_gt 0.0810
_refine_ls_shift/su_max 0.001
_refine_ls_structure_factor_coef Fsqd
_refine_ls_weighting_details 'w = 1/[\s^2^(Fo^2^)+(0.1535P)^2^+3.1806P] where P=(Fo^2^+2Fc^2^)/3'
_refine_ls_weighting_scheme calc
_refine_ls_wR_factor_ref 0.2868
_reflns_number_gt 4969
_reflns_number_total 6854
_reflns_threshold_expression F^2^>2.0\s(F^2^)
_cod_data_source_file c2dt31390a.txt
_cod_data_source_block Ferg174-6off
_cod_original_cell_volume 1572.2(9)
_cod_database_code 7020640

loop_
_symmetry_equiv_pos_site_id
_symmetry_equiv_pos_as_xyz
1 +X,+Y,+Z
2 -X,-Y,-Z

loop_
_atom_site_label
_atom_site_type_symbol
_atom_site_fract_x
_atom_site_fract_y
_atom_site_fract_z
_atom_site_U_iso_or_equiv
_atom_site_adp_type
_atom_site_occupancy
_atom_site_symmetry_multiplicity
_atom_site_calc_flag
_atom_site_refinement_flags
Ag1 Ag 0.45336(8) 0.69484(8) 0.38739(7) 0.0389(3) Uani 1.0 2 d .
Br1 Br 0.92311(11) 0.70113(11) 0.26396(9) 0.0380(3) Uani 1.0 2 d .
Br2 Br -0.11528(10) 1.00131(11) 0.27968(8) 0.0344(3) Uani 1.0 2 d .
S1 S 0.6442(3) 0.7097(3) 0.3144(2) 0.0350(6) Uani 1.0 2 d .
S2 S 0.2073(3) 0.8427(3) 0.34297(19) 0.0297(6) Uani 1.0 2 d .
F1 F 0.4687(7) 0.4602(7) 0.4190(6) 0.0506(17) Uani 1.0 2 d .
F2 F 0.4273(12) 0.4149(10) 0.2923(7) 0.087(3) Uani 1.0 2 d .
F3 F 0.4287(8) 0.2759(7) 0.4513(6) 0.0560(19) Uani 1.0 2 d .
F4 F 0.2656(8) 0.5043(9) 0.3636(9) 0.085(3) Uani 1.0 2 d .
C1 C 0.9103(11) 0.5791(10) 0.2133(8) 0.034(3) Uani 1.0 2 d .
C2 C 1.0276(11) 0.4982(11) 0.1895(9) 0.037(3) Uani 1.0 2 d .
C3 C 1.0301(12) 0.4087(12) 0.1437(8) 0.040(3) Uani 1.0 2 d .
C4 C 0.9191(11) 0.4081(12) 0.1182(9) 0.038(3) Uani 1.0 2 d .
C5 C 0.8007(12) 0.4930(11) 0.1428(8) 0.037(3) Uani 1.0 2 d .
C6 C 0.6923(11) 0.4845(11) 0.1112(8) 0.037(3) Uani 1.0 2 d .
C7 C 0.5586(10) 0.5579(8) 0.1378(7) 0.027(2) Uani 1.0 2 d .
C8 C 0.5592(11) 0.6290(12) 0.1886(9) 0.040(3) Uani 1.0 2 d .
C9 C 0.6626(10) 0.6445(11) 0.2209(9) 0.036(3) Uani 1.0 2 d .
C10 C 0.7917(10) 0.5774(10) 0.1929(7) 0.0281(19) Uani 1.0 2 d .
C11 C 0.8905(13) 0.3339(12) 0.0690(10) 0.047(3) Uani 1.0 2 d .
C12 C 0.7399(12) 0.3840(12) 0.0598(9) 0.041(3) Uani 1.0 2 d .
C13 C 0.5813(11) 0.8995(11) 0.2471(9) 0.035(3) Uani 1.0 2 d .
C14 C 0.5488(13) 0.9722(12) 0.1434(9) 0.046(3) Uani 1.0 2 d .
C15 C 0.4996(14) 1.1205(14) 0.0973(11) 0.057(4) Uani 1.0 2 d .
C16 C 0.4823(13) 1.1911(13) 0.1562(12) 0.056(4) Uani 1.0 2 d .
C17 C 0.5196(11) 1.1125(13) 0.2641(11) 0.046(3) Uani 1.0 2 d .
C18 C 0.5667(10) 0.9671(12) 0.3081(9) 0.039(3) Uani 1.0 2 d .
C19 C -0.0903(9) 1.1066(10) 0.3437(7) 0.0272(19) Uani 1.0 2 d .
C20 C -0.2049(9) 1.1993(10) 0.3601(8) 0.029(2) Uani 1.0 2 d .
C21 C -0.2041(10) 1.2883(10) 0.4037(8) 0.030(3) Uani 1.0 2 d .
C22 C -0.0846(10) 1.2812(10) 0.4297(8) 0.028(2) Uani 1.0 2 d .
C23 C 0.0314(10) 1.1825(10) 0.4134(7) 0.0263(19) Uani 1.0 2 d .
C24 C 0.1405(9) 1.1961(10) 0.4367(7) 0.0262(19) Uani 1.0 2 d .
C25 C 0.2633(10) 1.1079(11) 0.4288(8) 0.033(3) Uani 1.0 2 d .
C26 C 0.2732(10) 1.0083(11) 0.3954(9) 0.036(3) Uani 1.0 2 d .
C27 C 0.1697(9) 0.9932(10) 0.3683(8) 0.029(2) Uani 1.0 2 d .
C28 C 0.0382(9) 1.0859(10) 0.3724(7) 0.0261(19) Uani 1.0 2 d .
C29 C -0.0545(9) 1.3613(10) 0.4743(8) 0.030(2) Uani 1.0 2 d .
C30 C 0.0960(10) 1.3077(10) 0.4772(7) 0.028(2) Uani 1.0 2 d .
C31 C 0.1996(9) 0.9056(11) 0.2080(8) 0.031(2) Uani 1.0 2 d .
C32 C 0.1736(11) 0.8342(13) 0.1629(9) 0.041(3) Uani 1.0 2 d .
C33 C 0.1715(13) 0.8753(17) 0.0586(11) 0.059(4) Uani 1.0 2 d .
C34 C 0.1907(13) 0.9887(14) 0.0015(10) 0.052(4) Uani 1.0 2 d .
C35 C 0.2155(14) 1.0603(14) 0.0441(10) 0.051(3) Uani 1.0 2 d .
C36 C 0.2199(12) 1.0205(12) 0.1495(9) 0.043(3) Uani 1.0 2 d .
B1 B 0.3940(14) 0.4146(13) 0.3834(10) 0.037(3) Uani 1.0 2 d .
H2 H 1.1055 0.5021 0.2033 0.0449 Uiso 1.0 2 calc R
H3 H 1.1115 0.3488 0.1313 0.0483 Uiso 1.0 2 calc R
H7 H 0.4829 0.5530 0.1197 0.0330 Uiso 1.0 2 calc R
H8 H 0.4771 0.6772 0.2061 0.0484 Uiso 1.0 2 calc R
H11A H 0.9431 0.2290 0.1105 0.0568 Uiso 1.0 2 calc R
H11B H 0.9133 0.3580 0.0004 0.0568 Uiso 1.0 2 calc R
H12A H 0.6940 0.4350 -0.0127 0.0497 Uiso 1.0 2 calc R
H12B H 0.7244 0.3018 0.0955 0.0497 Uiso 1.0 2 calc R
H14 H 0.5593 0.9230 0.1026 0.0546 Uiso 1.0 2 calc R
H15 H 0.4784 1.1720 0.0250 0.0688 Uiso 1.0 2 calc R
H16 H 0.4455 1.2921 0.1252 0.0676 Uiso 1.0 2 calc R
H17 H 0.5122 1.1599 0.3058 0.0555 Uiso 1.0 2 calc R
H18 H 0.5889 0.9141 0.3804 0.0465 Uiso 1.0 2 calc R
H20 H -0.2862 1.2042 0.3420 0.0345 Uiso 1.0 2 calc R
H21 H -0.2842 1.3519 0.4151 0.0365 Uiso 1.0 2 calc R
H25 H 0.3388 1.1141 0.4453 0.0397 Uiso 1.0 2 calc R
H26 H 0.3591 0.9452 0.3910 0.0431 Uiso 1.0 2 calc R
H29A H -0.0736 1.3396 0.5439 0.0356 Uiso 1.0 2 calc R
H29B H -0.1071 1.4657 0.4310 0.0356 Uiso 1.0 2 calc R
H30A H 0.1114 1.3875 0.4335 0.0341 Uiso 1.0 2 calc R
H30B H 0.1447 1.2650 0.5479 0.0341 Uiso 1.0 2 calc R
H32 H 0.1572 0.7579 0.2021 0.0491 Uiso 1.0 2 calc R
H33 H 0.1568 0.8245 0.0270 0.0711 Uiso 1.0 2 calc R
H34 H 0.1863 1.0172 -0.0698 0.0625 Uiso 1.0 2 calc R
H35 H 0.2301 1.1375 0.0033 0.0606 Uiso 1.0 2 calc R
H36 H 0.2363 1.0712 0.1803 0.0513 Uiso 1.0 2 calc R

loop_
_atom_site_aniso_label
_atom_site_aniso_U_11
_atom_site_aniso_U_22
_atom_site_aniso_U_33
_atom_site_aniso_U_12
_atom_site_aniso_U_13
_atom_site_aniso_U_23
Ag1 0.0334(5) 0.0339(5) 0.0456(6) -0.0158(4) 0.0105(4) -0.0149(4)
Br1 0.0409(6) 0.0407(6) 0.0434(7) -0.0247(5) 0.0143(5) -0.0227(5)
Br2 0.0336(6) 0.0381(6) 0.0396(6) -0.0206(5) 0.0082(5) -0.0206(5)
S1 0.0367(14) 0.0345(13) 0.0354(14) -0.0167(11) 0.0120(11) -0.0176(11)
S2 0.0312(12) 0.0305(12) 0.0314(13) -0.0169(10) 0.0113(10) -0.0154(10)
F1 0.067(5) 0.044(4) 0.052(5) -0.039(4) 0.011(4) -0.016(4)
F2 0.147(10) 0.090(7) 0.067(6) -0.083(7) 0.054(7) -0.044(6)
F3 0.076(5) 0.043(4) 0.060(5) -0.040(4) 0.009(4) -0.020(4)
F4 0.037(5) 0.060(5) 0.119(8) -0.016(4) -0.001(5) -0.011(5)
C1 0.048(6) 0.025(5) 0.028(5) -0.023(5) 0.009(5) -0.005(4)
C2 0.035(6) 0.036(6) 0.040(6) -0.023(5) 0.010(5) -0.009(5)
C3 0.055(7) 0.037(6) 0.031(6) -0.021(6) 0.022(5) -0.020(5)
C4 0.036(6) 0.038(6) 0.037(6) -0.015(5) 0.016(5) -0.017(5)
C5 0.049(7) 0.033(6) 0.030(6) -0.022(5) 0.008(5) -0.012(5)
C6 0.046(7) 0.036(6) 0.027(6) -0.023(5) 0.002(5) -0.007(5)
C7 0.036(5) 0.008(4) 0.029(5) -0.010(4) -0.019(4) -0.000(4)
C8 0.043(6) 0.039(6) 0.039(7) -0.029(5) 0.012(5) -0.007(5)
C9 0.029(5) 0.040(6) 0.044(7) -0.018(5) 0.015(5) -0.022(5)
C10 0.031(5) 0.035(5) 0.021(5) -0.017(4) 0.009(4) -0.014(4)
C11 0.061(8) 0.035(6) 0.050(8) -0.027(6) 0.017(6) -0.019(6)
C12 0.051(7) 0.034(6) 0.040(7) -0.022(5) 0.010(5) -0.015(5)
C13 0.043(6) 0.028(5) 0.046(7) -0.020(5) 0.017(5) -0.025(5)
C14 0.063(8) 0.036(6) 0.039(7) -0.025(6) 0.013(6) -0.018(5)
C15 0.059(9) 0.051(8) 0.049(8) -0.014(7) 0.023(7) -0.027(7)
C16 0.048(7) 0.031(6) 0.085(11) -0.019(6) 0.018(7) -0.021(7)
C17 0.038(6) 0.046(7) 0.077(10) -0.025(6) 0.021(6) -0.042(7)
C18 0.032(6) 0.051(7) 0.040(6) -0.019(5) 0.020(5) -0.028(6)
C19 0.028(5) 0.031(5) 0.023(5) -0.018(4) 0.004(4) -0.007(4)
C20 0.025(5) 0.027(5) 0.027(5) -0.012(4) -0.004(4) -0.005(4)
C21 0.027(5) 0.022(5) 0.030(5) -0.009(4) 0.015(4) -0.004(4)
C22 0.030(5) 0.020(4) 0.029(5) -0.010(4) 0.014(4) -0.010(4)
C23 0.037(5) 0.031(5) 0.021(5) -0.021(4) 0.012(4) -0.015(4)
C24 0.029(5) 0.034(5) 0.025(5) -0.019(4) 0.012(4) -0.017(4)
C25 0.029(5) 0.035(5) 0.040(6) -0.020(5) 0.015(5) -0.017(5)
C26 0.028(5) 0.042(6) 0.040(6) -0.014(5) 0.008(5) -0.024(5)
C27 0.025(5) 0.027(5) 0.029(5) -0.011(4) 0.007(4) -0.010(4)
C28 0.028(5) 0.029(5) 0.020(5) -0.018(4) 0.006(4) -0.005(4)
C29 0.025(5) 0.030(5) 0.035(6) -0.012(4) 0.008(4) -0.017(4)
C30 0.036(6) 0.035(5) 0.018(5) -0.020(5) 0.010(4) -0.013(4)
C31 0.018(5) 0.040(6) 0.029(5) -0.007(4) 0.009(4) -0.019(5)
C32 0.044(7) 0.055(7) 0.039(7) -0.032(6) 0.014(5) -0.025(6)
C33 0.049(8) 0.094(11) 0.060(9) -0.035(8) 0.023(7) -0.057(9)
C34 0.050(8) 0.065(8) 0.030(6) -0.017(7) 0.012(6) -0.024(6)
C35 0.060(8) 0.053(7) 0.037(7) -0.025(7) 0.022(6) -0.021(6)
C36 0.057(7) 0.040(6) 0.031(6) -0.024(6) 0.020(5) -0.016(5)
B1 0.049(8) 0.036(6) 0.038(7) -0.025(6) 0.017(6) -0.021(6)

loop_
_atom_type_symbol
_atom_type_description
_atom_type_scat_dispersion_real
_atom_type_scat_dispersion_imag
_atom_type_scat_source
H H 0.0000 0.0000
;
International Tables for Crystallography
(1992, Vol. C, Table 6.1.1.4)
;
Br Br -0.2901 2.4595
;
International Tables for Crystallography
(1992, Vol. C, Tables 4.2.6.8 and 6.1.1.4)
;
S S 0.1246 0.1234
;
International Tables for Crystallography
(1992, Vol. C, Tables 4.2.6.8 and 6.1.1.4)
;
F F 0.0171 0.0103
;
International Tables for Crystallography
(1992, Vol. C, Tables 4.2.6.8 and 6.1.1.4)
;
Ag Ag -0.8971 1.1015
;
International Tables for Crystallography
(1992, Vol. C, Tables 4.2.6.8 and 6.1.1.4)
;
B B 0.0013 0.0007
;
International Tables for Crystallography
(1992, Vol. C, Tables 4.2.6.8 and 6.1.1.4)
;
C C 0.0033 0.0016
;
International Tables for Crystallography
(1992, Vol. C, Tables 4.2.6.8 and 6.1.1.4)
;

loop_
_geom_angle_atom_site_label_1
_geom_angle_atom_site_label_2
_geom_angle_atom_site_label_3
_geom_angle
_geom_angle_publ_flag
S1 Ag1 S2 137.19(9) yes
Ag1 S1 C9 106.0(5) yes
Ag1 S1 C13 102.5(4) yes
C9 S1 C13 107.0(6) yes
Ag1 S2 C27 105.6(4) yes
Ag1 S2 C31 94.1(3) yes
C27 S2 C31 105.5(6) yes
Br1 C1 C2 113.3(11) yes
Br1 C1 C10 124.5(8) yes
C2 C1 C10 122.0(13) yes
C1 C2 C3 119.4(13) yes
C2 C3 C4 121.1(11) yes
C3 C4 C5 117.9(14) yes
C3 C4 C11 133.4(12) yes
C5 C4 C11 108.7(12) yes
C4 C5 C6 112.4(13) yes
C4 C5 C10 124.3(13) yes
C6 C5 C10 123.3(11) yes
C5 C6 C7 120.6(12) yes
C5 C6 C12 108.3(11) yes
C7 C6 C12 130.9(13) yes
C6 C7 C8 112.6(12) yes
C7 C8 C9 129.8(11) yes
S1 C9 C8 118.4(9) yes
S1 C9 C10 122.1(10) yes
C8 C9 C10 118.2(13) yes
C1 C10 C5 115.0(10) yes
C1 C10 C9 129.7(13) yes
C5 C10 C9 115.2(12) yes
C4 C11 C12 107.0(11) yes
C6 C12 C11 103.7(13) yes
S1 C13 C14 123.2(12) yes
S1 C13 C18 115.0(8) yes
C14 C13 C18 121.9(11) yes
C13 C14 C15 119.3(15) yes
C14 C15 C16 120.2(13) yes
C15 C16 C17 119.5(12) yes
C16 C17 C18 119.6(16) yes
C13 C18 C17 119.5(12) yes
Br2 C19 C20 114.0(10) yes
Br2 C19 C28 121.9(8) yes
C20 C19 C28 124.1(13) yes
C19 C20 C21 121.0(11) yes
C20 C21 C22 119.3(9) yes
C21 C22 C23 117.9(12) yes
C21 C22 C29 131.0(9) yes
C23 C22 C29 111.0(10) yes
C22 C23 C24 110.6(12) yes
C22 C23 C28 125.6(12) yes
C24 C23 C28 123.7(9) yes
C23 C24 C25 120.1(13) yes
C23 C24 C30 108.9(9) yes
C25 C24 C30 130.7(12) yes
C24 C25 C26 116.9(12) yes
C25 C26 C27 125.6(10) yes
S2 C27 C26 118.2(8) yes
S2 C27 C28 121.6(10) yes
C26 C27 C28 119.8(12) yes
C19 C28 C23 112.0(9) yes
C19 C28 C27 134.5(12) yes
C23 C28 C27 113.6(11) yes
C22 C29 C30 104.1(9) yes
C24 C30 C29 105.2(11) yes
S2 C31 C32 116.7(9) yes
S2 C31 C36 123.0(11) yes
C32 C31 C36 120.3(11) yes
C31 C32 C33 119.1(15) yes
C32 C33 C34 120.2(19) yes
C33 C34 C35 121.6(14) yes
C34 C35 C36 119.7(14) yes
C31 C36 C35 119.1(15) yes
F1 B1 F2 106.7(13) yes
F1 B1 F3 109.7(10) yes
F1 B1 F4 111.7(13) yes
F2 B1 F3 108.2(12) yes
F2 B1 F4 107.0(11) yes
F3 B1 F4 113.2(13) yes
C1 C2 H2 120.284 no
C3 C2 H2 120.273 no
C2 C3 H3 119.457 no
C4 C3 H3 119.453 no
C6 C7 H7 123.700 no
C8 C7 H7 123.701 no
C7 C8 H8 115.102 no
C9 C8 H8 115.099 no
C4 C11 H11A 110.315 no
C4 C11 H11B 110.325 no
C12 C11 H11A 110.329 no
C12 C11 H11B 110.326 no
H11A C11 H11B 108.571 no
C6 C12 H12A 111.025 no
C6 C12 H12B 111.019 no
C11 C12 H12A 111.026 no
C11 C12 H12B 111.026 no
H12A C12 H12B 109.012 no
C13 C14 H14 120.377 no
C15 C14 H14 120.366 no
C14 C15 H15 119.923 no
C16 C15 H15 119.914 no
C15 C16 H16 120.258 no
C17 C16 H16 120.275 no
C16 C17 H17 120.190 no
C18 C17 H17 120.197 no
C13 C18 H18 120.224 no
C17 C18 H18 120.230 no
C19 C20 H20 119.520 no
C21 C20 H20 119.513 no
C20 C21 H21 120.348 no
C22 C21 H21 120.362 no
C24 C25 H25 121.555 no
C26 C25 H25 121.567 no
C25 C26 H26 117.199 no
C27 C26 H26 117.198 no
C22 C29 H29A 110.941 no
C22 C29 H29B 110.934 no
C30 C29 H29A 110.932 no
C30 C29 H29B 110.930 no
H29A C29 H29B 108.957 no
C24 C30 H30A 110.710 no
C24 C30 H30B 110.709 no
C29 C30 H30A 110.713 no
C29 C30 H30B 110.709 no
H30A C30 H30B 108.805 no
C31 C32 H32 120.454 no
C33 C32 H32 120.462 no
C32 C33 H33 119.892 no
C34 C33 H33 119.892 no
C33 C34 H34 119.225 no
C35 C34 H34 119.220 no
C34 C35 H35 120.160 no
C36 C35 H35 120.143 no
C31 C36 H36 120.456 no
C35 C36 H36 120.452 no

loop_
_geom_bond_atom_site_label_1
_geom_bond_atom_site_label_2
_geom_bond_distance
_geom_bond_publ_flag
Ag1 S1 2.481(4) yes
Ag1 S2 2.488(3) yes
Br1 C1 1.904(15) yes
Br2 C19 1.925(14) yes
S1 C9 1.773(15) yes
S1 C13 1.798(11) yes
S2 C27 1.797(13) yes
S2 C31 1.791(11) yes
F1 B1 1.40(3) yes
F2 B1 1.374(19) yes
F3 B1 1.382(15) yes
F4 B1 1.319(14) yes
C1 C2 1.389(16) yes
C1 C10 1.418(19) yes
C2 C3 1.44(3) yes
C3 C4 1.34(3) yes
C4 C5 1.420(16) yes
C4 C11 1.46(3) yes
C5 C6 1.40(2) yes
C5 C10 1.41(2) yes
C6 C7 1.520(15) yes
C6 C12 1.53(2) yes
C7 C8 1.32(2) yes
C8 C9 1.40(2) yes
C9 C10 1.475(15) yes
C11 C12 1.55(2) yes
C13 C14 1.360(16) yes
C13 C18 1.37(3) yes
C14 C15 1.403(18) yes
C15 C16 1.36(3) yes
C16 C17 1.42(2) yes
C17 C18 1.376(18) yes
C19 C20 1.368(14) yes
C19 C28 1.432(17) yes
C20 C21 1.420(19) yes
C21 C22 1.395(17) yes
C22 C23 1.408(14) yes
C22 C29 1.48(2) yes
C23 C24 1.403(19) yes
C23 C28 1.445(19) yes
C24 C25 1.359(14) yes
C24 C30 1.517(18) yes
C25 C26 1.39(2) yes
C26 C27 1.37(2) yes
C27 C28 1.427(13) yes
C29 C30 1.552(15) yes
C31 C32 1.37(3) yes
C31 C36 1.397(18) yes
C32 C33 1.40(2) yes
C33 C34 1.37(3) yes
C34 C35 1.34(3) yes
C35 C36 1.410(18) yes
C2 H2 0.950 no
C3 H3 0.950 no
C7 H7 0.950 no
C8 H8 0.950 no
C11 H11A 0.990 no
C11 H11B 0.990 no
C12 H12A 0.990 no
C12 H12B 0.990 no
C14 H14 0.950 no
C15 H15 0.950 no
C16 H16 0.950 no
C17 H17 0.950 no
C18 H18 0.950 no
C20 H20 0.950 no
C21 H21 0.950 no
C25 H25 0.950 no
C26 H26 0.950 no
C29 H29A 0.990 no
C29 H29B 0.990 no
C30 H30A 0.990 no
C30 H30B 0.990 no
C32 H32 0.950 no
C33 H33 0.950 no
C34 H34 0.950 no
C35 H35 0.950 no
C36 H36 0.950 no

loop_
_geom_contact_atom_site_label_1
_geom_contact_atom_site_label_2
_geom_contact_distance
_geom_contact_publ_flag
_geom_contact_site_symmetry_2
Ag1 C8 3.355(14) no .
Ag1 C26 3.338(13) no .
Br1 S1 3.260(4) no .
Br1 C9 3.478(14) no .
Br1 C13 3.504(11) no .
Br2 S2 3.263(3) no .
Br2 C27 3.504(13) no .
Br2 C31 3.562(10) no .
S1 C1 3.365(12) no .
S2 C19 3.421(10) no .
C1 C4 2.82(2) no .
C2 C5 2.75(2) no .
C3 C6 3.58(2) no .
C3 C10 2.847(16) no .
C5 C8 2.740(17) no .
C6 C9 2.82(2) no .
C7 C10 2.954(18) no .
C9 C14 3.111(17) no .
C13 C16 2.752(17) no .
C14 C17 2.77(3) no .
C14 C36 3.59(2) no .
C15 C18 2.769(18) no .
C18 C26 3.495(17) no .
C19 C22 2.807(19) no .
C20 C23 2.750(18) no .
C21 C28 2.903(13) no .
C22 C25 3.588(14) no .
C23 C26 2.691(14) no .
C24 C27 2.802(19) no .
C25 C28 2.890(19) no .
C26 C36 3.578(19) no .
C27 C36 3.144(17) no .
C31 C34 2.754(17) no .
C32 C35 2.78(3) no .
C33 C36 2.76(3) no .
Ag1 F1 2.511(9) no .
Ag1 F1 2.563(7) no 2_666
Ag1 F3 2.941(10) no 2_666
Ag1 B1 3.260(15) no 2_666
Br1 Br2 3.428(2) no 1_655
Br1 F4 3.508(8) no 1_655
Br2 Br1 3.428(2) no 1_455
S1 F3 3.551(10) no 2_666
S2 F4 3.577(12) no .
S2 C21 3.392(11) no 2_576
F1 Ag1 2.511(9) no .
F1 Ag1 2.563(7) no 2_666
F1 F1 3.057(14) no 2_666
F1 C8 3.570(14) no .
F1 C21 3.435(12) no 1_645
F2 C7 3.060(17) no .
F2 C8 3.35(2) no .
F2 C17 3.39(2) no 1_545
F3 Ag1 2.941(10) no 2_666
F3 S1 3.551(10) no 2_666
F3 C18 3.506(14) no 2_666
F3 C25 3.399(18) no 1_545
F3 C26 3.437(11) no 2_666
F4 Br1 3.508(8) no 1_455
F4 S2 3.577(12) no .
F4 C30 3.582(17) no 1_545
F4 C32 3.454(14) no .
C1 C29 3.535(14) no 1_645
C6 C20 3.546(13) no 1_645
C7 F2 3.060(17) no .
C8 F1 3.570(14) no .
C8 F2 3.35(2) no .
C9 C21 3.501(13) no 1_645
C10 C21 3.527(14) no 1_645
C10 C22 3.474(12) no 1_645
C17 F2 3.39(2) no 1_565
C18 F3 3.506(14) no 2_666
C19 C23 3.587(13) no 2_576
C20 C6 3.546(13) no 1_465
C21 S2 3.392(11) no 2_576
C21 F1 3.435(12) no 1_465
C21 C9 3.501(13) no 1_465
C21 C10 3.527(14) no 1_465
C21 C27 3.488(13) no 2_576
C22 C10 3.474(12) no 1_465
C23 C19 3.587(13) no 2_576
C25 F3 3.399(18) no 1_565
C26 F3 3.437(11) no 2_666
C27 C21 3.488(13) no 2_576
C29 C1 3.535(14) no 1_465
C30 F4 3.582(17) no 1_565
C32 F4 3.454(14) no .
C33 C33 3.587(17) no 2_575
B1 Ag1 3.260(15) no 2_666
Ag1 H8 2.7271 no .
Ag1 H18 3.5297 no .
Ag1 H26 2.6379 no .
Br1 H2 2.7812 no .
Br2 H20 2.7798 no .
S1 H8 2.7562 no .
S1 H14 2.9057 no .
S1 H18 2.7283 no .
S2 H26 2.7601 no .
S2 H32 2.7732 no .
S2 H36 2.9343 no .
C1 H3 3.2913 no .
C3 H11A 2.8958 no .
C3 H11B 2.8837 no .
C4 H2 3.2704 no .
C4 H12A 3.0706 no .
C4 H12B 3.0987 no .
C5 H3 3.2354 no .
C5 H7 3.4058 no .
C5 H11A 2.9890 no .
C5 H11B 3.0188 no .
C5 H12A 3.0269 no .
C5 H12B 3.0429 no .
C6 H8 3.2293 no .
C6 H11A 3.0738 no .
C6 H11B 3.1037 no .
C7 H12A 3.1068 no .
C7 H12B 3.0330 no .
C8 H14 3.1531 no .
C9 H7 3.3155 no .
C9 H14 2.6548 no .
C10 H2 3.3094 no .
C10 H8 3.3043 no .
C10 H14 3.3555 no .
C11 H3 2.8250 no .
C12 H7 3.0698 no .
C13 H8 3.5560 no .
C13 H15 3.2396 no .
C13 H17 3.2311 no .
C13 H26 3.2777 no .
C13 H36 3.4868 no .
C14 H16 3.2583 no .
C14 H18 3.2378 no .
C14 H35 3.4768 no .
C14 H36 3.3618 no .
C15 H17 3.2578 no .
C15 H35 3.3133 no .
C15 H36 3.4617 no .
C16 H14 3.2535 no .
C16 H18 3.2774 no .
C17 H15 3.2642 no .
C17 H25 3.3401 no .
C17 H26 3.3158 no .
C18 H14 3.2402 no .
C18 H16 3.2714 no .
C18 H25 3.5089 no .
C18 H26 2.7387 no .
C19 H21 3.2792 no .
C21 H29A 2.9481 no .
C21 H29B 2.9137 no .
C22 H20 3.2839 no .
C22 H30A 3.0479 no .
C22 H30B 3.0732 no .
C23 H21 3.2692 no .
C23 H25 3.2628 no .
C23 H29A 3.0197 no .
C23 H29B 3.0669 no .
C23 H30A 3.0410 no .
C23 H30B 3.0336 no .
C24 H26 3.1880 no .
C24 H29A 3.0903 no .
C24 H29B 3.1158 no .
C25 H17 3.5234 no .
C25 H30A 2.9502 no .
C25 H30B 2.9012 no .
C26 H18 3.3286 no .
C26 H36 2.9085 no .
C27 H25 3.3020 no .
C27 H36 2.7393 no .
C28 H20 3.3191 no .
C28 H26 3.2650 no .
C28 H36 3.5938 no .
C29 H21 2.8652 no .
C30 H25 2.8669 no .
C31 H8 3.1096 no .
C31 H26 3.5517 no .
C31 H33 3.2459 no .
C31 H35 3.2794 no .
C32 H8 3.0596 no .
C32 H34 3.2524 no .
C32 H36 3.2617 no .
C33 H8 3.3600 no .
C33 H35 3.2239 no .
C34 H32 3.2563 no .
C34 H36 3.2359 no .
C35 H14 3.5079 no .
C35 H33 3.2178 no .
C36 H8 3.4919 no .
C36 H26 3.4869 no .
C36 H32 3.2648 no .
C36 H34 3.2383 no .
H2 H3 2.3830 no .
H3 H11A 2.9450 no .
H3 H11B 2.9392 no .
H7 H8 2.2469 no .
H7 H12A 3.2352 no .
H7 H12B 3.1386 no .
H7 H33 3.4588 no .
H8 H14 3.2276 no .
H8 H32 3.3695 no .
H11A H12A 2.7782 no .
H11A H12B 2.2518 no .
H11B H12A 2.2522 no .
H11B H12B 2.7575 no .
H14 H15 2.3567 no .
H14 H35 3.3853 no .
H15 H16 2.3158 no .
H15 H35 3.1119 no .
H16 H17 2.3749 no .
H17 H18 2.3320 no .
H17 H25 2.9005 no .
H17 H26 3.5283 no .
H18 H25 3.1974 no .
H18 H26 2.5220 no .
H20 H21 2.3678 no .
H21 H29A 3.0114 no .
H21 H29B 2.9562 no .
H25 H26 2.3194 no .
H25 H30A 3.0115 no .
H25 H30B 2.9592 no .
H26 H36 2.8705 no .
H29A H30A 2.7804 no .
H29A H30B 2.2558 no .
H29B H30A 2.2558 no .
H29B H30B 2.7627 no .
H32 H33 2.3509 no .
H33 H34 2.3086 no .
H34 H35 2.2830 no .
H35 H36 2.3682 no .
Ag1 H21 3.4554 no 2_576
Br1 H29A 3.0680 no 2_676
Br1 H29B 3.0219 no 1_645
Br1 H30A 3.1580 no 1_645
Br1 H30B 2.9629 no 2_676
Br1 H32 3.1065 no 1_655
Br1 H34 3.0575 no 2_675
Br2 H11A 3.1572 no 1_465
Br2 H12B 3.1137 no 1_465
Br2 H29A 3.3687 no 2_576
Br2 H30B 3.2897 no 2_576
Br2 H34 3.2892 no 2_575
S1 H21 3.5087 no 1_645
S1 H29B 2.8488 no 1_645
S1 H30B 3.3668 no 2_676
S2 H21 3.2029 no 2_576
S2 H29A 3.1244 no 2_576
F1 H8 3.1637 no .
F1 H21 2.5544 no 1_645
F2 H2 3.4942 no 1_455
F2 H7 2.6456 no .
F2 H8 3.1323 no .
F2 H16 3.2393 no 1_545
F2 H17 2.5988 no 1_545
F2 H20 2.9636 no 1_645
F2 H21 3.4300 no 1_645
F2 H32 3.4754 no .
F3 H17 2.8778 no 1_545
F3 H18 2.6536 no 2_666
F3 H20 3.5321 no 1_645
F3 H25 2.5645 no 1_545
F3 H26 2.7660 no 2_666
F3 H30A 3.2599 no 1_545
F3 H30B 3.5865 no 1_545
F4 H2 3.0159 no 1_455
F4 H29A 2.8695 no 2_576
F4 H29B 3.5344 no 2_576
F4 H30A 2.6703 no 1_545
F4 H32 2.6542 no .
C1 H29B 2.9541 no 1_645
C1 H30A 3.2377 no 1_645
C1 H35 3.2419 no 2_675
C2 H11B 2.8679 no 2_765
C2 H30A 3.2476 no 1_645
C3 H11B 3.0482 no 2_765
C3 H36 3.3642 no 1_645
C4 H3 3.5082 no 2_765
C5 H15 3.5834 no 2_675
C6 H15 3.2423 no 2_675
C6 H16 3.2308 no 2_675
C6 H20 3.5511 no 1_645
C7 H12A 3.4164 no 2_665
C7 H15 2.9342 no 2_675
C7 H16 3.5109 no 2_675
C7 H20 3.5751 no 1_645
C8 H15 2.9388 no 2_675
C8 H21 3.3155 no 1_645
C9 H15 3.3109 no 2_675
C9 H21 3.2421 no 1_645
C9 H29B 3.3047 no 1_645
C10 H29B 3.1978 no 1_645
C10 H35 3.3189 no 2_675
C11 H33 2.9439 no 2_665
C12 H7 3.3096 no 2_665
C12 H16 3.2955 no 2_675
C12 H33 2.9493 no 2_665
C13 H30B 3.5817 no 2_676
C14 H14 3.3376 no 2_675
C14 H15 3.5664 no 2_675
C14 H34 3.2669 no 2_675
C14 H35 3.4286 no 2_675
C15 H14 3.2773 no 2_675
C15 H34 3.3277 no 2_675
C16 H12A 3.5168 no 2_675
C16 H12B 3.5486 no 1_565
C17 H20 3.2710 no 1_655
C18 H25 3.3835 no 2_676
C18 H30B 3.2159 no 2_676
C19 H11A 3.2124 no 1_465
C19 H12B 3.4766 no 1_465
C20 H12B 3.5314 no 1_465
C24 H18 3.5213 no 2_676
C25 H18 3.1434 no 2_676
C26 H20 3.5966 no 2_576
C28 H11A 3.4536 no 1_465
C29 H30A 3.4906 no 2_586
C30 H18 3.4140 no 2_676
C30 H29B 3.4536 no 2_586
C31 H11A 3.2784 no 1_465
C33 H12A 3.5708 no 2_665
C33 H12B 3.4772 no 2_665
C33 H33 3.5789 no 2_575
C34 H15 3.5061 no 2_675
C34 H33 3.5238 no 2_575
C35 H11A 3.2412 no 1_465
C35 H11B 3.4570 no 1_465
C35 H14 3.3657 no 2_675
C36 H3 3.3421 no 1_465
C36 H11A 2.8904 no 1_465
B1 H17 3.3035 no 1_545
B1 H20 3.5920 no 1_645
B1 H21 3.4492 no 1_645
B1 H30A 3.4621 no 1_545
B1 H32 3.5146 no .
H2 F2 3.4942 no 1_655
H2 F4 3.0159 no 1_655
H2 H11B 2.7130 no 2_765
H2 H30A 3.0634 no 1_645
H2 H32 3.2960 no 1_655
H3 C4 3.5082 no 2_765
H3 C36 3.3421 no 1_645
H3 H11B 3.0636 no 2_765
H3 H35 3.4543 no 1_645
H3 H36 2.6533 no 1_645
H7 F2 2.6456 no .
H7 C12 3.3096 no 2_665
H7 H12A 2.5082 no 2_665
H7 H12B 3.2781 no 2_665
H7 H15 3.2941 no 2_675
H7 H16 3.2369 no 1_545
H7 H16 3.5791 no 2_675
H8 F1 3.1637 no .
H8 F2 3.1323 no .
H8 H15 3.2780 no 2_675
H8 H21 3.5824 no 1_645
H11A Br2 3.1572 no 1_645
H11A C19 3.2124 no 1_645
H11A C28 3.4536 no 1_645
H11A C31 3.2784 no 1_645
H11A C35 3.2412 no 1_645
H11A C36 2.8904 no 1_645
H11A H33 2.7296 no 2_665
H11A H35 3.5378 no 1_645
H11A H36 2.9751 no 1_645
H11B C2 2.8679 no 2_765
H11B C3 3.0482 no 2_765
H11B C35 3.4570 no 1_645
H11B H2 2.7130 no 2_765
H11B H3 3.0636 no 2_765
H11B H33 2.7597 no 2_665
H11B H35 3.3723 no 1_645
H12A C7 3.4164 no 2_665
H12A C16 3.5168 no 2_675
H12A C33 3.5708 no 2_665
H12A H7 2.5082 no 2_665
H12A H16 2.5876 no 2_675
H12A H33 2.8164 no 2_665
H12B Br2 3.1137 no 1_645
H12B C16 3.5486 no 1_545
H12B C19 3.4766 no 1_645
H12B C20 3.5314 no 1_645
H12B C33 3.4772 no 2_665
H12B H7 3.2781 no 2_665
H12B H16 3.2926 no 1_545
H12B H20 3.3233 no 1_645
H12B H33 2.7225 no 2_665
H12B H34 3.5608 no 2_665
H14 C14 3.3376 no 2_675
H14 C15 3.2773 no 2_675
H14 C35 3.3657 no 2_675
H14 H14 2.7649 no 2_675
H14 H15 2.6394 no 2_675
H14 H34 3.3048 no 2_675
H14 H35 2.8260 no 2_675
H15 C5 3.5834 no 2_675
H15 C6 3.2423 no 2_675
H15 C7 2.9342 no 2_675
H15 C8 2.9388 no 2_675
H15 C9 3.3109 no 2_675
H15 C14 3.5664 no 2_675
H15 C34 3.5061 no 2_675
H15 H7 3.2941 no 2_675
H15 H8 3.2780 no 2_675
H15 H14 2.6394 no 2_675
H15 H34 3.3856 no 2_675
H16 F2 3.2393 no 1_565
H16 C6 3.2308 no 2_675
H16 C7 3.5109 no 2_675
H16 C12 3.2955 no 2_675
H16 H7 3.2369 no 1_565
H16 H7 3.5791 no 2_675
H16 H12A 2.5876 no 2_675
H16 H12B 3.2926 no 1_565
H17 F2 2.5988 no 1_565
H17 F3 2.8778 no 1_565
H17 B1 3.3035 no 1_565
H17 H20 2.7073 no 1_655
H17 H25 3.5075 no 2_676
H18 F3 2.6536 no 2_666
H18 C24 3.5213 no 2_676
H18 C25 3.1434 no 2_676
H18 C30 3.4140 no 2_676
H18 H25 2.5288 no 2_676
H18 H30B 2.7296 no 2_676
H20 F2 2.9636 no 1_465
H20 F3 3.5321 no 1_465
H20 C6 3.5511 no 1_465
H20 C7 3.5751 no 1_465
H20 C17 3.2710 no 1_455
H20 C26 3.5966 no 2_576
H20 B1 3.5920 no 1_465
H20 H12B 3.3233 no 1_465
H20 H17 2.7073 no 1_455
H21 Ag1 3.4554 no 2_576
H21 S1 3.5087 no 1_465
H21 S2 3.2029 no 2_576
H21 F1 2.5544 no 1_465
H21 F2 3.4300 no 1_465
H21 C8 3.3155 no 1_465
H21 C9 3.2421 no 1_465
H21 B1 3.4492 no 1_465
H21 H8 3.5824 no 1_465
H25 F3 2.5645 no 1_565
H25 C18 3.3835 no 2_676
H25 H17 3.5075 no 2_676
H25 H18 2.5288 no 2_676
H25 H25 3.3615 no 2_676
H26 F3 2.7660 no 2_666
H29A Br1 3.0680 no 2_676
H29A Br2 3.3687 no 2_576
H29A S2 3.1244 no 2_576
H29A F4 2.8695 no 2_576
H29A H30A 3.1647 no 2_586
H29B Br1 3.0219 no 1_465
H29B S1 2.8488 no 1_465
H29B F4 3.5344 no 2_576
H29B C1 2.9541 no 1_465
H29B C9 3.3047 no 1_465
H29B C10 3.1978 no 1_465
H29B C30 3.4536 no 2_586
H29B H30A 3.0714 no 2_586
H29B H30B 3.1129 no 2_586
H30A Br1 3.1580 no 1_465
H30A F3 3.2599 no 1_565
H30A F4 2.6703 no 1_565
H30A C1 3.2377 no 1_465
H30A C2 3.2476 no 1_465
H30A C29 3.4906 no 2_586
H30A B1 3.4621 no 1_565
H30A H2 3.0634 no 1_465
H30A H29A 3.1647 no 2_586
H30A H29B 3.0714 no 2_586
H30B Br1 2.9629 no 2_676
H30B Br2 3.2897 no 2_576
H30B S1 3.3668 no 2_676
H30B F3 3.5865 no 1_565
H30B C13 3.5817 no 2_676
H30B C18 3.2159 no 2_676
H30B H18 2.7296 no 2_676
H30B H29B 3.1129 no 2_586
H32 Br1 3.1065 no 1_455
H32 F2 3.4754 no .
H32 F4 2.6542 no .
H32 B1 3.5146 no .
H32 H2 3.2960 no 1_455
H33 C11 2.9439 no 2_665
H33 C12 2.9493 no 2_665
H33 C33 3.5789 no 2_575
H33 C34 3.5238 no 2_575
H33 H11A 2.7296 no 2_665
H33 H11B 2.7597 no 2_665
H33 H12A 2.8164 no 2_665
H33 H12B 2.7225 no 2_665
H34 Br1 3.0575 no 2_675
H34 Br2 3.2892 no 2_575
H34 C14 3.2669 no 2_675
H34 C15 3.3277 no 2_675
H34 H12B 3.5608 no 2_665
H34 H14 3.3048 no 2_675
H34 H15 3.3856 no 2_675
H35 C1 3.2419 no 2_675
H35 C10 3.3189 no 2_675
H35 C14 3.4286 no 2_675
H35 H3 3.4543 no 1_465
H35 H11A 3.5378 no 1_465
H35 H11B 3.3723 no 1_465
H35 H14 2.8260 no 2_675
H36 C3 3.3642 no 1_465
H36 H3 2.6533 no 1_465
H36 H11A 2.9751 no 1_465

loop_
_geom_torsion_atom_site_label_1
_geom_torsion_atom_site_label_2
_geom_torsion_atom_site_label_3
_geom_torsion_atom_site_label_4
_geom_torsion
_geom_torsion_publ_flag
S1 Ag1 S2 C27 -72.6(2) no
S1 Ag1 S2 C31 34.7(3) no
S2 Ag1 S1 C9 -83.5(2) no
S2 Ag1 S1 C13 28.5(3) no
Ag1 S1 C9 C8 13.8(7) no
Ag1 S1 C9 C10 -152.6(7) no
Ag1 S1 C13 C14 -107.7(9) no
Ag1 S1 C13 C18 71.6(9) no
C9 S1 C13 C14 3.6(12) no
C9 S1 C13 C18 -177.1(8) no
C13 S1 C9 C8 -95.1(8) no
C13 S1 C9 C10 98.5(8) no
Ag1 S2 C27 C26 6.0(7) no
Ag1 S2 C27 C28 -166.6(6) no
Ag1 S2 C31 C32 97.0(6) no
Ag1 S2 C31 C36 -82.5(6) no
C27 S2 C31 C32 -155.6(6) no
C27 S2 C31 C36 25.0(8) no
C31 S2 C27 C26 -93.0(7) no
C31 S2 C27 C28 94.4(8) no
Br1 C1 C2 C3 -175.7(6) no
Br1 C1 C10 C5 171.7(6) no
Br1 C1 C10 C9 -11.8(13) no
C2 C1 C10 C5 -2.8(12) no
C2 C1 C10 C9 173.7(8) no
C10 C1 C2 C3 -0.6(13) no
C1 C2 C3 C4 3.9(14) no
C2 C3 C4 C5 -3.3(14) no
C2 C3 C4 C11 177.8(9) no
C3 C4 C5 C6 179.3(8) no
C3 C4 C5 C10 -0.4(14) no
C3 C4 C11 C12 -178.7(11) no
C5 C4 C11 C12 2.4(11) no
C11 C4 C5 C6 -1.6(11) no
C11 C4 C5 C10 178.7(8) no
C4 C5 C6 C7 175.1(8) no
C4 C5 C6 C12 0.1(11) no
C4 C5 C10 C1 3.4(13) no
C4 C5 C10 C9 -173.7(8) no
C6 C5 C10 C1 -176.3(8) no
C6 C5 C10 C9 6.7(13) no
C10 C5 C6 C7 -5.2(14) no
C10 C5 C6 C12 179.8(8) no
C5 C6 C7 C8 1.8(11) no
C5 C6 C12 C11 1.3(10) no
C7 C6 C12 C11 -173.0(8) no
C12 C6 C7 C8 175.5(8) no
C6 C7 C8 C9 -0.5(13) no
C7 C8 C9 S1 -164.6(9) no
C7 C8 C9 C10 2.3(15) no
S1 C9 C10 C1 -15.2(13) no
S1 C9 C10 C5 161.3(6) no
C8 C9 C10 C1 178.4(8) no
C8 C9 C10 C5 -5.1(12) no
C4 C11 C12 C6 -2.2(10) no
S1 C13 C14 C15 179.6(9) no
S1 C13 C18 C17 179.8(8) no
C14 C13 C18 C17 -0.9(19) no
C18 C13 C14 C15 0(2) no
C13 C14 C15 C16 -1(3) no
C14 C15 C16 C17 3(3) no
C15 C16 C17 C18 -3(2) no
C16 C17 C18 C13 2.3(19) no
Br2 C19 C20 C21 -178.0(6) no
Br2 C19 C28 C23 176.5(5) no
Br2 C19 C28 C27 -2.5(14) no
C20 C19 C28 C23 -4.6(12) no
C20 C19 C28 C27 176.4(8) no
C28 C19 C20 C21 3.0(13) no
C19 C20 C21 C22 0.3(13) no
C20 C21 C22 C23 -1.5(12) no
C20 C21 C22 C29 179.1(8) no
C21 C22 C23 C24 175.9(7) no
C21 C22 C23 C28 -0.5(13) no
C21 C22 C29 C30 -176.6(9) no
C23 C22 C29 C30 3.9(9) no
C29 C22 C23 C24 -4.5(10) no
C29 C22 C23 C28 179.0(7) no
C22 C23 C24 C25 178.2(7) no
C22 C23 C24 C30 3.1(10) no
C22 C23 C28 C19 3.4(12) no
C22 C23 C28 C27 -177.4(8) no
C24 C23 C28 C19 -172.6(7) no
C24 C23 C28 C27 6.6(12) no
C28 C23 C24 C25 -5.2(13) no
C28 C23 C24 C30 179.6(7) no
C23 C24 C25 C26 1.1(13) no
C23 C24 C30 C29 -0.6(9) no
C25 C24 C30 C29 -175.0(9) no
C30 C24 C25 C26 175.0(8) no
C24 C25 C26 C27 1.2(15) no
C25 C26 C27 S2 -172.2(8) no
C25 C26 C27 C28 0.6(15) no
S2 C27 C28 C19 -12.7(14) no
S2 C27 C28 C23 168.3(6) no
C26 C27 C28 C19 174.8(9) no
C26 C27 C28 C23 -4.2(12) no
C22 C29 C30 C24 -1.9(8) no
S2 C31 C32 C33 -177.6(6) no
S2 C31 C36 C35 178.3(6) no
C32 C31 C36 C35 -1.1(14) no
C36 C31 C32 C33 1.9(14) no
C31 C32 C33 C34 -2.3(16) no
C32 C33 C34 C35 1.9(18) no
C33 C34 C35 C36 -1.1(18) no
C34 C35 C36 C31 0.7(17) no
